data_7209065
loop_
_publ_author_name
'Wang, Yan'
'Wang, La-Mei'
'Li, Zhi-Fang'
'Hu, Yang-Yang'
'Li, Guang-Hua'
'Xiao, Li-Na'
'Wang, Tie-gang'
'Zheng, Da-Fang'
'Cui, Xiao-Bing'
'Xu, Ji-Qing'

_publ_section_title
;
 The syntheses, structures and characterizations of a series of frameworks
 constructed from polyoxometalates, metals and organic units
;
_journal_issue 2
_journal_name_full CrystEngComm
_journal_page_first 285
_journal_paper_doi 10.1039/c2ce26477c
_journal_volume 15
_journal_year 2013
_chemical_formula_sum 'C90 H92 Cu2 N18 O126 Si3 W36'
_chemical_formula_weight 10271.77
_chemical_name_systematic
;
?
;
_space_group_IT_number 2
_symmetry_cell_setting triclinic
_symmetry_space_group_name_Hall '-P 1'
_symmetry_space_group_name_H-M 'P -1'
_atom_sites_solution_hydrogens geom
_atom_sites_solution_primary direct
_atom_sites_solution_secondary difmap
_audit_creation_method SHELXL-97
_cell_angle_alpha 68.660(2)
_cell_angle_beta 86.836(2)
_cell_angle_gamma 83.211(2)
_cell_formula_units_Z 1
_cell_length_a 12.2184(12)
_cell_length_b 17.9919(18)
_cell_length_c 21.077(2)
_cell_measurement_temperature 296(2)
_cell_volume 4285.1(7)
_computing_structure_refinement 'SHELXL-97 (Sheldrick, 1997)'
_computing_structure_solution 'SHELXS-97 (Sheldrick, 1990)'
_diffrn_ambient_temperature 296(2)
_diffrn_measured_fraction_theta_full 0.985
_diffrn_measured_fraction_theta_max 0.985
_diffrn_radiation_monochromator graphite
_diffrn_radiation_source 'fine-focus sealed tube'
_diffrn_radiation_type MoK\a
_diffrn_radiation_wavelength 0.71073
_diffrn_reflns_av_R_equivalents 0.0462
_diffrn_reflns_av_sigmaI/netI 0.0941
_diffrn_reflns_limit_h_max 13
_diffrn_reflns_limit_h_min -15
_diffrn_reflns_limit_k_max 20
_diffrn_reflns_limit_k_min -22
_diffrn_reflns_limit_l_max 25
_diffrn_reflns_limit_l_min -26
_diffrn_reflns_number 23785
_diffrn_reflns_theta_full 26.08
_diffrn_reflns_theta_max 26.08
_diffrn_reflns_theta_min 1.04
_exptl_absorpt_coefficient_mu 24.420
_exptl_absorpt_correction_T_max 0.0582
_exptl_absorpt_correction_T_min 0.0388
_exptl_absorpt_correction_type empirical
_exptl_absorpt_process_details
;
Higashi, T. (1995). Program for Absorption Correction.
Rigaku Corporation, Tokyo, Japan.
;
_exptl_crystal_density_diffrn 3.980
_exptl_crystal_density_method 'not measured'
_exptl_crystal_F_000 4530
_exptl_crystal_size_max 0.38
_exptl_crystal_size_mid 0.33
_exptl_crystal_size_min 0.27
_refine_diff_density_max 3.061
_refine_diff_density_min -3.032
_refine_diff_density_rms 0.435
_refine_ls_extinction_method none
_refine_ls_goodness_of_fit_ref 1.097
_refine_ls_hydrogen_treatment constr
_refine_ls_matrix_type full
_refine_ls_number_parameters 1258
_refine_ls_number_reflns 16720
_refine_ls_number_restraints 115
_refine_ls_restrained_S_all 1.093
_refine_ls_R_factor_all 0.0879
_refine_ls_R_factor_gt 0.0633
_refine_ls_shift/su_max 0.004
_refine_ls_shift/su_mean 0.000
_refine_ls_structure_factor_coef Fsqd
_refine_ls_weighting_details 'calc w=1/[\s^2^(Fo^2^)+(0.0000P)^2^+211.3047P] where P=(Fo^2^+2Fc^2^)/3'
_refine_ls_weighting_scheme calc
_refine_ls_wR_factor_gt 0.1302
_refine_ls_wR_factor_ref 0.1423
_reflns_number_gt 12770
_reflns_number_total 16720
_reflns_threshold_expression >2sigma(I)
_cod_data_source_file c2ce26477c.txt
_cod_data_source_block k_4
_cod_original_cell_volume 4285.2(7)
_cod_original_sg_symbol_H-M p-1
_cod_database_code 7209065

loop_
_symmetry_equiv_pos_as_xyz
'x, y, z'
'-x, -y, -z'

loop_
_atom_site_label
_atom_site_type_symbol
_atom_site_fract_x
_atom_site_fract_y
_atom_site_fract_z
_atom_site_U_iso_or_equiv
_atom_site_adp_type
_atom_site_occupancy
_atom_site_symmetry_multiplicity
_atom_site_calc_flag
_atom_site_refinement_flags
W1 W 0.23033(7) 1.01986(5) -0.21110(5) 0.0232(2) Uani 1 1 d .
W2 W 0.16134(7) 0.85563(5) -0.26193(5) 0.0237(2) Uani 1 1 d .
W3 W 0.10698(7) 0.84633(5) -0.08500(5) 0.0222(2) Uani 1 1 d .
W4 W 0.42440(8) 0.83424(5) -0.31615(4) 0.0231(2) Uani 1 1 d .
W5 W 0.49414(7) 0.99602(5) -0.26087(4) 0.0221(2) Uani 1 1 d .
W6 W 0.31062(7) 0.67490(5) -0.20313(4) 0.02049(19) Uani 1 1 d .
W7 W 0.25281(7) 0.66456(5) -0.02677(4) 0.02084(19) Uani 1 1 d .
W8 W 0.65670(7) 0.79580(5) -0.19894(4) 0.02155(19) Uani 1 1 d .
W9 W 0.43519(7) 0.98884(5) -0.10114(4) 0.02051(19) Uani 1 1 d .
W10 W 0.54038(7) 0.63960(5) -0.08625(4) 0.01841(18) Uani 1 1 d .
W11 W 0.31712(7) 0.81153(5) 0.02241(4) 0.02099(19) Uani 1 1 d .
W12 W 0.60222(7) 0.79009(5) -0.03950(4) 0.01730(18) Uani 1 1 d .
Si1 Si 0.3781(4) 0.8269(3) -0.1480(3) 0.0153(11) Uani 1 1 d .
Cu1 Cu 0.7785(2) 0.68733(15) 0.13452(14) 0.0220(6) Uani 1 1 d .
Si2 Si 1.0000 0.5000 0.5000 0.0164(16) Uani 1 2 d S
O1 O 0.3365(11) 0.8052(8) -0.2103(7) 0.020(3) Uani 1 1 d .
O2 O 0.3845(12) 0.9226(8) -0.1723(7) 0.020(3) Uani 1 1 d .
O3 O 0.2930(11) 0.7983(8) -0.0833(7) 0.019(3) Uani 1 1 d .
O4 O 0.5005(10) 0.7801(8) -0.1251(6) 0.016(3) Uani 1 1 d .
O5 O 0.0446(13) 0.8829(10) -0.3085(8) 0.034(4) Uani 1 1 d .
O6 O 0.4708(14) 1.0531(10) -0.0650(9) 0.040(4) Uani 1 1 d .
O7 O 0.1364(14) 1.1018(9) -0.2416(9) 0.037(4) Uani 1 1 d .
O8 O 0.4734(15) 0.8481(11) -0.3974(8) 0.043(5) Uani 1 1 d .
O9 O 0.7798(13) 0.7990(10) -0.2432(9) 0.037(4) Uani 1 1 d .
O10 O 0.3059(12) 1.0486(9) -0.1473(9) 0.033(4) Uani 1 1 d .
O11 O 0.5914(13) 0.5412(10) -0.0545(9) 0.039(4) Uani 1 1 d .
O12 O 0.5571(10) 0.9007(8) -0.0746(7) 0.020(3) Uani 1 1 d .
O13 O -0.0301(11) 0.8691(10) -0.0724(8) 0.033(4) Uani 1 1 d .
O14 O 0.3507(12) 1.0555(9) -0.2736(7) 0.024(3) Uani 1 1 d U
O15 O 0.6916(12) 0.7826(9) 0.0229(7) 0.025(3) Uani 1 1 d .
O16 O 0.3155(13) 0.8131(10) 0.1024(8) 0.034(4) Uani 1 1 d .
O17 O 0.5577(12) 0.7965(9) -0.2659(7) 0.026(3) Uani 1 1 d .
O18 O 0.2102(12) 0.5754(10) 0.0213(8) 0.034(4) Uani 1 1 d .
O19 O 0.5682(13) 1.0617(10) -0.3228(8) 0.035(4) Uani 1 1 d U
O20 O 0.6060(13) 0.9080(9) -0.2239(7) 0.028(4) Uani 1 1 d .
O21 O 0.1065(10) 0.8351(9) -0.1731(7) 0.020(3) Uani 1 1 d .
O22 O 0.6536(12) 0.6843(9) -0.1536(7) 0.024(3) Uani 1 1 d .
O23 O 0.1663(11) 0.8496(9) -0.0029(7) 0.024(3) Uani 1 1 d .
O24 O 0.5134(11) 1.0294(8) -0.1868(8) 0.024(3) Uani 1 1 d .
O25 O 0.4100(11) 0.6385(8) -0.0335(7) 0.019(3) Uani 1 1 d .
O26 O 0.2731(13) 0.8696(9) -0.3322(7) 0.026(3) Uani 1 1 d .
O27 O 0.2824(12) 0.7046(8) 0.0426(7) 0.024(3) Uani 1 1 d .
O28 O 0.7036(12) 0.8039(9) -0.1152(8) 0.028(4) Uani 1 1 d .
O29 O 0.1153(11) 0.7326(9) -0.0419(7) 0.022(3) Uani 1 1 d .
O30 O 0.1929(12) 0.9560(9) -0.2591(7) 0.025(3) Uani 1 1 d .
O31 O 0.6140(12) 0.6790(8) -0.0282(8) 0.024(3) Uani 1 1 d .
O32 O 0.2857(12) 0.5890(9) -0.2156(8) 0.029(4) Uani 1 1 d .
O33 O 0.3524(11) 0.9172(8) -0.0325(7) 0.020(3) Uani 1 1 d .
O34 O 0.3867(12) 0.7253(8) -0.2871(7) 0.021(3) Uani 1 1 d .
O35 O 0.4437(12) 0.9353(8) -0.3096(7) 0.022(3) Uani 1 1 d .
O36 O 0.4680(12) 0.7771(8) 0.0120(7) 0.022(3) Uani 1 1 d .
O37 O 0.2460(11) 0.6620(9) -0.1161(7) 0.024(3) Uani 1 1 d .
O38 O 0.4485(11) 0.6446(8) -0.1582(7) 0.022(3) Uani 1 1 d .
O39 O 0.1795(12) 0.7438(8) -0.2461(7) 0.023(3) Uani 1 1 d .
O40 O 0.1534(11) 0.9500(8) -0.1366(7) 0.022(3) Uani 1 1 d .
N1 N 0.6640(13) 0.6085(10) 0.1694(9) 0.016(4) Uani 1 1 d .
N2 N 0.1998(18) 0.3992(15) 0.2493(13) 0.046(6) Uani 1 1 d .
N3 N 0.6899(14) 0.7539(10) 0.1843(10) 0.023(4) Uani 1 1 d .
N4 N 0.404(2) 0.7242(13) 0.4820(10) 0.040(6) Uani 1 1 d .
N5 N 0.8998(14) 0.7622(10) 0.1139(9) 0.023(4) Uani 1 1 d .
N6 N 1.2519(19) 1.0214(16) 0.1498(15) 0.057(7) Uani 1 1 d .
N7 N 0.8601(13) 0.6216(10) 0.0855(8) 0.017(4) Uani 1 1 d U
N8 N 1.255(2) 0.906(2) 0.4637(19) 0.098(14) Uani 1 1 d .
N9 N 0.675(3) 0.9171(17) 0.4966(18) 0.073(9) Uani 1 1 d .
C1 C 0.6291(16) 0.5804(11) 0.2345(10) 0.017(4) Uani 1 1 d U
H1A H 0.6674 0.5899 0.2673 0.021 Uiso 1 1 calc R
C2 C 0.5395(16) 0.5385(12) 0.2541(11) 0.020(4) Uani 1 1 d U
H2A H 0.5174 0.5198 0.2996 0.024 Uiso 1 1 calc R
C3 C 0.4807(17) 0.5239(13) 0.2053(11) 0.025(5) Uani 1 1 d .
C4 C 0.3799(17) 0.4780(13) 0.2242(11) 0.021(5) Uani 1 1 d .
C5 C 0.289(2) 0.5074(17) 0.1828(14) 0.046(7) Uani 1 1 d .
H5A H 0.2897 0.5554 0.1458 0.055 Uiso 1 1 calc R
C6 C 0.197(2) 0.4664(19) 0.1957(15) 0.050(8) Uani 1 1 d .
H6A H 0.1350 0.4853 0.1680 0.060 Uiso 1 1 calc R
C7 C 0.288(2) 0.3680(16) 0.2917(12) 0.037(6) Uani 1 1 d .
H7A H 0.2871 0.3197 0.3284 0.044 Uiso 1 1 calc R
C8 C 0.375(2) 0.4096(15) 0.2781(13) 0.037(6) Uani 1 1 d .
H8A H 0.4350 0.3905 0.3072 0.045 Uiso 1 1 calc R
C9 C 0.5160(16) 0.5548(12) 0.1388(10) 0.019(4) Uani 1 1 d U
H9A H 0.4769 0.5488 0.1046 0.022 Uiso 1 1 calc R
C10 C 0.6085(17) 0.5943(14) 0.1227(12) 0.029(5) Uani 1 1 d .
H10A H 0.6337 0.6119 0.0778 0.035 Uiso 1 1 calc R
C11 C 0.5808(18) 0.7661(12) 0.1823(10) 0.021(5) Uani 1 1 d .
H11A H 0.5465 0.7696 0.1429 0.025 Uiso 1 1 calc R
C12 C 0.5177(17) 0.7736(13) 0.2336(11) 0.024(5) Uani 1 1 d .
H12A H 0.4415 0.7830 0.2291 0.029 Uiso 1 1 calc R
C13 C 0.5676(17) 0.7670(13) 0.2959(11) 0.022(5) Uani 1 1 d U
C14 C 0.5042(17) 0.7587(13) 0.3591(12) 0.027(5) Uani 1 1 d .
C15 C 0.402(2) 0.7239(17) 0.3711(12) 0.041(7) Uani 1 1 d .
H15A H 0.3684 0.7127 0.3377 0.049 Uiso 1 1 calc R
C16 C 0.359(3) 0.7085(18) 0.4337(16) 0.058(9) Uani 1 1 d .
H16A H 0.2927 0.6853 0.4436 0.070 Uiso 1 1 calc R
C17 C 0.497(2) 0.7582(17) 0.4703(12) 0.041(7) Uani 1 1 d .
H17A H 0.5285 0.7691 0.5048 0.049 Uiso 1 1 calc R
C18 C 0.546(2) 0.7766(17) 0.4097(12) 0.041(7) Uani 1 1 d .
H18A H 0.6104 0.8020 0.4016 0.049 Uiso 1 1 calc R
C19 C 0.6787(19) 0.7583(12) 0.2945(10) 0.024(5) Uani 1 1 d .
H19A H 0.7153 0.7556 0.3330 0.029 Uiso 1 1 calc R
C20 C 0.7421(18) 0.7530(14) 0.2389(12) 0.029(5) Uani 1 1 d .
H20A H 0.8187 0.7491 0.2397 0.035 Uiso 1 1 calc R
C21 C 0.8742(18) 0.8384(14) 0.0917(11) 0.025(5) Uani 1 1 d .
H21A H 0.8056 0.8578 0.0717 0.030 Uiso 1 1 calc R
C22 C 0.9395(17) 0.8939(13) 0.0950(11) 0.025(5) Uani 1 1 d .
H22A H 0.9178 0.9487 0.0766 0.030 Uiso 1 1 calc R
C23 C 1.041(2) 0.8633(14) 0.1280(11) 0.030(5) Uani 1 1 d .
C24 C 1.1142(19) 0.9201(15) 0.1345(13) 0.032(6) Uani 1 1 d .
C25 C 1.134(3) 0.921(3) 0.198(2) 0.096(15) Uani 1 1 d .
H25A H 1.1002 0.8868 0.2358 0.116 Uiso 1 1 calc R
C26 C 1.204(3) 0.971(3) 0.2051(18) 0.099(16) Uani 1 1 d .
H26A H 1.2179 0.9697 0.2483 0.119 Uiso 1 1 calc R
C27 C 1.231(2) 1.0209(15) 0.0905(16) 0.047(7) Uani 1 1 d .
H27A H 1.2635 1.0571 0.0526 0.056 Uiso 1 1 calc R
C28 C 1.167(2) 0.9720(16) 0.0808(15) 0.043(7) Uani 1 1 d .
H28A H 1.1586 0.9727 0.0370 0.051 Uiso 1 1 calc R
C29 C 1.0670(18) 0.7808(15) 0.1522(14) 0.037(6) Uani 1 1 d .
H29A H 1.1332 0.7589 0.1746 0.044 Uiso 1 1 calc R
C30 C 0.9988(18) 0.7314(14) 0.1441(13) 0.031(6) Uani 1 1 d .
H30A H 1.0194 0.6764 0.1592 0.037 Uiso 1 1 calc R
C31 C 0.883(2) 0.5378(13) 0.1191(14) 0.035(6) Uani 1 1 d .
H31A H 0.8619 0.5137 0.1644 0.042 Uiso 1 1 calc R
C32 C 0.935(2) 0.4935(13) 0.0858(11) 0.030(5) Uani 1 1 d .
H32A H 0.9497 0.4385 0.1087 0.036 Uiso 1 1 calc R
C33 C 0.9682(16) 0.5266(12) 0.0179(11) 0.019(4) Uani 1 1 d U
C34 C 0.945(2) 0.6070(14) -0.0136(12) 0.035(6) Uani 1 1 d .
H34A H 0.9618 0.6314 -0.0596 0.042 Uiso 1 1 calc R
C35 C 0.8951(16) 0.6526(13) 0.0226(11) 0.022(4) Uani 1 1 d U
H35A H 0.8863 0.7082 0.0011 0.027 Uiso 1 1 calc R
C36 C 1.184(4) 0.934(3) 0.410(2) 0.103(15) Uani 1 1 d .
H36A H 1.2138 0.9558 0.3661 0.124 Uiso 1 1 calc R
C37 C 1.073(3) 0.932(3) 0.4152(17) 0.104(18) Uani 1 1 d .
H37A H 1.0313 0.9496 0.3760 0.125 Uiso 1 1 calc R
C38 C 1.025(2) 0.9049(15) 0.4757(15) 0.041(7) Uani 1 1 d .
C39 C 0.903(2) 0.9026(16) 0.4836(14) 0.043(7) Uani 1 1 d .
C40 C 0.834(3) 0.929(2) 0.4297(18) 0.078(12) Uani 1 1 d .
H40A H 0.8641 0.9467 0.3859 0.093 Uiso 1 1 calc R
C41 C 0.726(3) 0.931(2) 0.437(2) 0.069(11) Uani 1 1 d .
H41A H 0.6834 0.9432 0.3985 0.083 Uiso 1 1 calc R
C42 C 0.735(4) 0.892(3) 0.550(2) 0.107(17) Uani 1 1 d .
H42A H 0.7016 0.8778 0.5925 0.128 Uiso 1 1 calc R
C43 C 0.848(4) 0.887(3) 0.5453(19) 0.089(14) Uani 1 1 d .
H43A H 0.8884 0.8726 0.5849 0.107 Uiso 1 1 calc R
C44 C 1.091(2) 0.8741(18) 0.5331(17) 0.054(7) Uani 1 1 d U
H44A H 1.0609 0.8529 0.5767 0.065 Uiso 1 1 calc R
C45 C 1.207(3) 0.877(2) 0.5212(18) 0.064(9) Uani 1 1 d U
H45A H 1.2520 0.8551 0.5593 0.076 Uiso 1 1 calc R
OW1 O 0.4642(19) 0.9543(13) 0.4551(9) 0.061(6) Uani 1 1 d .
OW2 O 0.3809(17) 0.6546(13) 0.6167(11) 0.061(6) Uani 1 1 d .
OW3 O 0.016(3) 0.324(3) 0.261(2) 0.179(19) Uani 1 1 d .
W13 W 0.91563(8) 0.36681(6) 0.42897(5) 0.0292(2) Uani 1 1 d .
W14 W 1.27825(7) 0.48062(6) 0.54800(5) 0.0290(2) Uani 1 1 d .
W15 W 1.19163(8) 0.34901(6) 0.47640(5) 0.0305(2) Uani 1 1 d .
W16 W 0.98350(9) 0.29626(6) 0.60309(6) 0.0373(3) Uani 1 1 d .
W17 W 0.93269(9) 0.56917(6) 0.32657(5) 0.0344(3) Uani 1 1 d .
W18 W 1.20838(8) 0.55228(7) 0.37409(6) 0.0365(3) Uani 1 1 d .
O41 O 1.126(2) 0.4766(16) 0.4837(14) 0.018(6) Uani 0.50 1 d PU
O42 O 1.022(2) 0.4124(17) 0.4986(15) 0.025(7) Uani 0.50 1 d PU
O43 O 0.917(2) 0.4895(16) 0.4466(14) 0.019(6) Uani 0.50 1 d P
O44 O 1.035(2) 0.5635(17) 0.4212(14) 0.021(6) Uani 0.50 1 d PU
O47 O 1.276(2) 0.3859(14) 0.5303(10) 0.080(8) Uani 1 1 d .
O48 O 1.0870(19) 0.5554(14) 0.3219(12) 0.074(7) Uani 1 1 d U
O49 O 1.290(2) 0.5379(12) 0.4535(9) 0.072(7) Uani 1 1 d .
O50 O 1.0728(18) 0.3440(14) 0.4282(12) 0.069(6) Uani 1 1 d U
O52 O 1.1211(17) 0.2852(13) 0.5574(11) 0.062(6) Uani 1 1 d U
O53 O 1.4065(16) 0.4713(13) 0.5748(14) 0.078(8) Uani 1 1 d .
O55 O 1.225(2) 0.4391(12) 0.4014(10) 0.068(7) Uani 1 1 d .
O56 O 0.9360(17) 0.4570(12) 0.3510(11) 0.069(7) Uani 1 1 d .
O57 O 0.9738(17) 0.2005(11) 0.6508(9) 0.052(5) Uani 1 1 d .
O58 O 0.9126(16) 0.3042(16) 0.5211(9) 0.081(8) Uani 1 1 d .
O59 O 1.2826(16) 0.2766(12) 0.4642(10) 0.055(6) Uani 1 1 d .
O60 O 1.3055(15) 0.5774(12) 0.3147(9) 0.049(5) Uani 1 1 d .
O61 O 0.8739(15) 0.3037(13) 0.3948(10) 0.055(6) Uani 1 1 d .
O62 O 0.8930(12) 0.6026(9) 0.2439(8) 0.031(4) Uani 1 1 d .
O46 O 0.7749(17) 0.4214(13) 0.4407(11) 0.062(6) Uani 1 1 d U
O54 O 1.0562(19) 0.3339(14) 0.6619(12) 0.075(7) Uani 1 1 d U
O45 O 0.847(2) 0.3449(16) 0.6260(14) 0.086(7) Uani 1 1 d U
O51 O 0.793(2) 0.5735(11) 0.3671(11) 0.074(8) Uani 1 1 d .

loop_
_atom_site_aniso_label
_atom_site_aniso_U_11
_atom_site_aniso_U_22
_atom_site_aniso_U_33
_atom_site_aniso_U_23
_atom_site_aniso_U_13
_atom_site_aniso_U_12
W1 0.0303(5) 0.0156(4) 0.0204(5) -0.0036(4) -0.0053(4) 0.0028(4)
W2 0.0266(5) 0.0235(5) 0.0216(5) -0.0080(4) -0.0080(4) -0.0012(4)
W3 0.0168(4) 0.0244(5) 0.0232(5) -0.0069(4) 0.0020(3) -0.0001(3)
W4 0.0330(5) 0.0249(5) 0.0123(4) -0.0068(4) 0.0014(3) -0.0075(4)
W5 0.0312(5) 0.0163(4) 0.0156(4) -0.0007(3) 0.0031(3) -0.0079(4)
W6 0.0264(5) 0.0173(4) 0.0199(5) -0.0079(4) -0.0025(3) -0.0052(3)
W7 0.0217(4) 0.0189(4) 0.0179(5) -0.0009(4) 0.0021(3) -0.0067(3)
W8 0.0214(4) 0.0237(5) 0.0201(5) -0.0087(4) 0.0055(3) -0.0044(4)
W9 0.0294(5) 0.0143(4) 0.0183(5) -0.0060(3) -0.0035(3) -0.0026(3)
W10 0.0206(4) 0.0140(4) 0.0201(5) -0.0055(3) -0.0019(3) -0.0013(3)
W11 0.0241(4) 0.0259(5) 0.0129(4) -0.0068(4) 0.0032(3) -0.0046(4)
W12 0.0184(4) 0.0173(4) 0.0160(4) -0.0046(3) -0.0027(3) -0.0045(3)
Si1 0.017(3) 0.016(3) 0.011(3) -0.002(2) 0.005(2) -0.005(2)
Cu1 0.0229(13) 0.0221(14) 0.0265(15) -0.0147(12) 0.0105(11) -0.0092(11)
Si2 0.017(4) 0.022(4) 0.010(4) -0.004(3) 0.004(3) -0.009(3)
O1 0.026(8) 0.022(8) 0.017(8) -0.011(6) -0.001(6) -0.006(6)
O2 0.038(9) 0.008(7) 0.011(7) 0.001(6) 0.003(6) -0.001(6)
O3 0.026(8) 0.016(7) 0.010(7) 0.000(6) 0.004(6) -0.005(6)
O4 0.012(7) 0.028(8) 0.008(7) -0.007(6) 0.002(5) -0.001(6)
O5 0.029(9) 0.046(10) 0.026(9) -0.012(8) -0.015(7) 0.004(8)
O6 0.050(11) 0.030(10) 0.048(12) -0.022(9) 0.004(9) -0.016(8)
O7 0.047(10) 0.028(9) 0.040(11) -0.015(8) -0.028(8) 0.009(8)
O8 0.064(12) 0.055(12) 0.016(9) -0.021(8) -0.015(8) 0.006(10)
O9 0.031(9) 0.044(10) 0.040(11) -0.024(9) 0.023(7) -0.003(8)
O10 0.027(9) 0.022(8) 0.049(11) -0.014(8) 0.001(7) 0.003(7)
O11 0.038(10) 0.029(9) 0.050(12) -0.019(9) -0.007(8) 0.012(8)
O12 0.013(7) 0.022(8) 0.022(8) -0.005(6) -0.001(6) 0.003(6)
O13 0.010(7) 0.042(10) 0.040(10) -0.008(8) 0.006(6) 0.000(7)
O14 0.024(3) 0.024(3) 0.024(3) -0.0085(15) 0.0001(10) -0.0023(11)
O15 0.034(9) 0.025(8) 0.018(8) -0.010(7) -0.010(6) 0.000(7)
O16 0.042(10) 0.036(10) 0.026(9) -0.015(8) 0.013(7) -0.007(8)
O17 0.036(9) 0.023(8) 0.022(9) -0.009(7) -0.001(7) -0.006(7)
O18 0.018(8) 0.037(10) 0.032(10) 0.008(8) -0.011(7) -0.004(7)
O19 0.035(4) 0.035(4) 0.035(4) -0.0123(17) -0.0004(10) -0.0039(11)
O20 0.042(10) 0.022(8) 0.016(8) 0.001(7) 0.007(7) -0.017(7)
O21 0.012(7) 0.032(8) 0.015(8) -0.004(6) 0.002(5) -0.014(6)
O22 0.031(8) 0.024(8) 0.017(8) -0.010(7) 0.005(6) -0.001(7)
O23 0.017(7) 0.029(8) 0.028(9) -0.016(7) 0.006(6) -0.001(6)
O24 0.023(8) 0.016(7) 0.031(9) -0.007(7) -0.002(6) -0.001(6)
O25 0.017(7) 0.020(8) 0.020(8) -0.004(6) 0.002(6) -0.010(6)
O26 0.042(9) 0.021(8) 0.017(8) -0.007(7) -0.007(7) -0.009(7)
O27 0.028(8) 0.020(8) 0.016(8) 0.005(6) -0.003(6) -0.004(6)
O28 0.027(8) 0.022(8) 0.032(9) -0.007(7) -0.001(7) -0.002(7)
O29 0.013(7) 0.038(9) 0.014(8) -0.009(7) 0.007(5) -0.010(6)
O30 0.028(8) 0.021(8) 0.023(8) -0.002(7) 0.002(6) -0.014(6)
O31 0.027(8) 0.013(7) 0.031(9) -0.006(7) -0.010(7) 0.000(6)
O32 0.025(8) 0.026(9) 0.040(10) -0.013(8) 0.006(7) -0.013(7)
O33 0.027(8) 0.013(7) 0.020(8) -0.007(6) 0.005(6) 0.002(6)
O34 0.035(9) 0.011(7) 0.015(8) 0.000(6) -0.002(6) -0.005(6)
O35 0.031(8) 0.018(8) 0.019(8) -0.006(6) 0.011(6) -0.015(6)
O36 0.029(8) 0.025(8) 0.012(7) -0.007(6) -0.007(6) -0.004(6)
O37 0.021(8) 0.027(8) 0.020(8) -0.006(7) 0.004(6) 0.000(6)
O38 0.025(8) 0.021(8) 0.021(8) -0.007(6) 0.006(6) -0.014(6)
O39 0.033(9) 0.018(8) 0.021(8) -0.008(6) 0.002(6) -0.010(6)
O40 0.026(8) 0.014(7) 0.019(8) -0.001(6) 0.001(6) 0.002(6)
N1 0.015(8) 0.019(9) 0.023(10) -0.016(8) 0.011(7) -0.011(7)
N2 0.034(12) 0.059(16) 0.053(16) -0.028(13) 0.025(11) -0.024(11)
N3 0.017(9) 0.022(10) 0.038(12) -0.019(9) 0.007(8) -0.010(7)
N4 0.067(16) 0.038(13) 0.012(10) -0.009(9) 0.010(10) -0.002(11)
N5 0.027(10) 0.014(9) 0.031(11) -0.012(8) 0.016(8) -0.016(8)
N6 0.041(14) 0.066(18) 0.09(2) -0.050(17) -0.011(13) -0.008(12)
N7 0.017(4) 0.017(4) 0.017(4) -0.0060(16) 0.0000(10) -0.0019(11)
N8 0.047(17) 0.18(4) 0.10(3) -0.10(3) -0.039(18) 0.03(2)
N9 0.07(2) 0.063(19) 0.07(2) -0.016(17) 0.011(18) 0.004(16)
C1 0.017(4) 0.017(4) 0.017(4) -0.0063(18) -0.0003(10) -0.0020(11)
C2 0.020(4) 0.020(4) 0.020(4) -0.0072(18) -0.0003(10) -0.0024(11)
C3 0.026(12) 0.031(13) 0.029(13) -0.025(11) 0.008(9) -0.008(10)
C4 0.025(11) 0.025(12) 0.018(11) -0.012(9) 0.002(8) -0.011(9)
C5 0.044(16) 0.044(16) 0.043(17) -0.002(13) -0.021(13) -0.019(13)
C6 0.034(15) 0.07(2) 0.046(18) -0.019(17) -0.016(13) -0.017(14)
C7 0.042(15) 0.044(16) 0.022(13) -0.006(11) 0.013(11) -0.018(12)
C8 0.048(16) 0.039(15) 0.029(14) -0.021(12) -0.007(12) 0.011(13)
C9 0.019(4) 0.019(4) 0.019(4) -0.0069(18) -0.0004(10) -0.0022(11)
C10 0.022(12) 0.040(14) 0.025(13) -0.010(11) 0.009(9) -0.013(10)
C11 0.039(13) 0.020(11) 0.003(10) -0.002(8) 0.002(8) -0.012(9)
C12 0.018(11) 0.035(13) 0.016(11) -0.004(10) 0.002(8) -0.008(9)
C13 0.022(5) 0.023(5) 0.022(5) -0.0080(19) -0.0001(10) -0.0023(11)
C14 0.014(10) 0.024(12) 0.044(15) -0.014(11) 0.016(9) -0.009(9)
C15 0.043(15) 0.065(19) 0.016(13) -0.018(13) -0.004(11) -0.003(13)
C16 0.08(2) 0.048(18) 0.05(2) -0.013(16) 0.035(17) -0.045(17)
C17 0.050(17) 0.065(19) 0.009(12) -0.013(12) -0.005(11) -0.008(14)
C18 0.044(15) 0.055(17) 0.024(14) -0.017(13) -0.012(11) 0.008(13)
C19 0.045(14) 0.020(11) 0.010(11) -0.008(9) 0.002(9) -0.012(10)
C20 0.018(11) 0.043(14) 0.029(13) -0.021(11) 0.007(9) 0.004(10)
C21 0.021(11) 0.037(14) 0.023(12) -0.016(11) 0.010(9) -0.010(10)
C22 0.025(12) 0.024(12) 0.030(13) -0.012(10) -0.007(9) -0.007(9)
C23 0.045(14) 0.028(13) 0.019(12) -0.010(10) 0.014(10) -0.012(11)
C24 0.035(13) 0.039(14) 0.039(15) -0.032(13) 0.018(11) -0.017(11)
C25 0.07(3) 0.17(5) 0.09(3) -0.09(3) 0.03(2) -0.07(3)
C26 0.10(3) 0.19(5) 0.03(2) -0.05(3) 0.032(19) -0.10(3)
C27 0.064(19) 0.015(12) 0.06(2) -0.009(13) 0.008(15) -0.015(12)
C28 0.038(15) 0.048(17) 0.052(18) -0.024(15) -0.018(13) -0.016(13)
C29 0.014(11) 0.038(15) 0.059(18) -0.016(13) 0.008(11) -0.008(10)
C30 0.021(12) 0.020(12) 0.051(16) -0.011(11) 0.011(10) -0.009(9)
C31 0.040(14) 0.015(11) 0.044(16) -0.007(11) 0.001(11) 0.004(10)
C32 0.049(15) 0.013(11) 0.021(12) 0.001(9) 0.016(10) -0.012(10)
C33 0.019(4) 0.019(4) 0.019(4) -0.0070(18) -0.0002(10) -0.0021(11)
C34 0.049(15) 0.028(13) 0.019(13) 0.002(10) 0.017(11) -0.010(11)
C35 0.022(5) 0.022(5) 0.022(5) -0.0080(19) -0.0001(10) -0.0023(11)
C36 0.09(3) 0.14(4) 0.07(3) -0.02(3) 0.02(2) -0.06(3)
C37 0.030(17) 0.22(5) 0.030(19) -0.01(2) -0.005(14) 0.02(2)
C38 0.048(16) 0.023(13) 0.054(19) -0.015(13) -0.020(14) 0.001(12)
C39 0.046(16) 0.040(16) 0.031(15) 0.000(12) -0.011(12) 0.002(13)
C40 0.09(3) 0.06(2) 0.06(2) 0.020(17) -0.05(2) -0.023(19)
C41 0.05(2) 0.06(2) 0.09(3) -0.02(2) -0.05(2) 0.014(17)
C42 0.08(3) 0.18(5) 0.07(3) -0.07(3) 0.00(2) 0.02(3)
C43 0.11(3) 0.12(4) 0.06(3) -0.05(3) -0.04(2) 0.00(3)
C44 0.054(7) 0.054(7) 0.054(7) -0.020(3) -0.0009(10) -0.0058(13)
C45 0.069(15) 0.08(2) 0.06(2) -0.05(2) -0.043(16) 0.031(17)
OW1 0.101(17) 0.066(14) 0.021(10) -0.019(10) -0.005(10) -0.008(12)
OW2 0.062(14) 0.069(15) 0.075(16) -0.052(13) -0.003(11) -0.016(11)
OW3 0.12(3) 0.28(5) 0.18(4) -0.10(4) 0.03(3) -0.16(3)
W13 0.0442(6) 0.0267(5) 0.0199(5) -0.0092(4) -0.0008(4) -0.0132(4)
W14 0.0195(5) 0.0446(6) 0.0230(5) -0.0120(4) -0.0009(4) -0.0040(4)
W15 0.0309(5) 0.0303(5) 0.0281(5) -0.0117(4) 0.0024(4) 0.0075(4)
W16 0.0432(6) 0.0180(5) 0.0466(7) -0.0039(5) -0.0137(5) -0.0063(4)
W17 0.0450(6) 0.0404(6) 0.0181(5) -0.0129(4) -0.0122(4) 0.0078(5)
W18 0.0263(5) 0.0570(7) 0.0391(6) -0.0308(6) 0.0162(4) -0.0178(5)
O41 0.019(6) 0.019(6) 0.018(6) -0.007(2) -0.0002(10) -0.0020(12)
O42 0.025(7) 0.025(7) 0.025(7) -0.009(3) -0.0003(10) -0.0026(12)
O43 0.013(14) 0.021(15) 0.020(16) -0.004(12) 0.001(11) 0.002(12)
O44 0.021(6) 0.021(6) 0.021(6) -0.007(2) -0.0003(10) -0.0023(12)
O47 0.15(2) 0.077(17) 0.028(12) -0.021(12) 0.005(13) -0.050(16)
O48 0.074(7) 0.074(7) 0.074(7) -0.027(3) -0.0014(10) -0.0077(12)
O49 0.15(2) 0.051(13) 0.020(11) -0.015(10) -0.002(12) -0.040(14)
O50 0.069(6) 0.070(6) 0.069(6) -0.025(2) -0.0011(10) -0.0075(12)
O52 0.061(6) 0.062(6) 0.061(6) -0.022(2) -0.0009(10) -0.0068(12)
O53 0.037(12) 0.064(15) 0.14(2) -0.038(16) -0.036(13) -0.017(11)
O55 0.12(2) 0.055(13) 0.034(12) -0.012(10) -0.002(12) -0.055(14)
O56 0.071(14) 0.050(12) 0.059(14) -0.002(11) 0.047(11) 0.016(11)
O57 0.071(14) 0.041(11) 0.035(11) 0.003(9) -0.010(10) -0.018(10)
O58 0.041(12) 0.15(2) 0.017(10) 0.014(12) -0.004(8) -0.039(14)
O59 0.069(13) 0.059(13) 0.046(12) -0.038(11) -0.021(10) 0.029(11)
O60 0.055(12) 0.078(14) 0.023(10) -0.024(10) 0.019(8) -0.038(11)
O61 0.047(11) 0.086(16) 0.068(15) -0.066(13) 0.015(10) -0.031(11)
O62 0.027(8) 0.035(9) 0.025(9) -0.004(7) -0.002(7) -0.003(7)
O46 0.062(6) 0.061(6) 0.062(6) -0.022(2) -0.0002(10) -0.0061(12)
O54 0.075(7) 0.075(7) 0.075(7) -0.027(3) -0.0012(10) -0.0078(12)
O45 0.086(8) 0.086(8) 0.086(8) -0.031(3) -0.0013(10) -0.0089(13)
O51 0.110(18) 0.032(11) 0.054(14) 0.004(10) 0.059(13) 0.002(11)

loop_
_atom_type_symbol
_atom_type_description
_atom_type_scat_dispersion_real
_atom_type_scat_dispersion_imag
_atom_type_scat_source
C C 0.0033 0.0016 'International Tables Vol C Tables 4.2.6.8 and 6.1.1.4'
H H 0.0000 0.0000 'International Tables Vol C Tables 4.2.6.8 and 6.1.1.4'
N N 0.0061 0.0033 'International Tables Vol C Tables 4.2.6.8 and 6.1.1.4'
O O 0.0106 0.0060 'International Tables Vol C Tables 4.2.6.8 and 6.1.1.4'
Si Si 0.0817 0.0704 'International Tables Vol C Tables 4.2.6.8 and 6.1.1.4'
Cu Cu 0.3201 1.2651 'International Tables Vol C Tables 4.2.6.8 and 6.1.1.4'
W W -0.8490 6.8722 'International Tables Vol C Tables 4.2.6.8 and 6.1.1.4'

loop_
_geom_angle_atom_site_label_1
_geom_angle_atom_site_label_2
_geom_angle_atom_site_label_3
_geom_angle
_geom_angle_site_symmetry_1
_geom_angle_site_symmetry_3
O7 W1 O30 101.4(7) . .
O7 W1 O40 102.6(8) . .
O30 W1 O40 85.2(6) . .
O7 W1 O10 100.4(7) . .
O30 W1 O10 158.1(6) . .
O40 W1 O10 88.6(7) . .
O7 W1 O14 99.7(8) . .
O30 W1 O14 90.7(6) . .
O40 W1 O14 157.7(6) . .
O10 W1 O14 87.1(6) . .
O7 W1 O2 169.7(7) . .
O30 W1 O2 85.7(5) . .
O40 W1 O2 85.2(5) . .
O10 W1 O2 72.9(5) . .
O14 W1 O2 72.6(5) . .
O5 W2 O21 102.5(7) . .
O5 W2 O39 99.6(7) . .
O21 W2 O39 90.6(6) . .
O5 W2 O30 101.8(7) . .
O21 W2 O30 85.4(6) . .
O39 W2 O30 158.6(6) . .
O5 W2 O26 101.4(7) . .
O21 W2 O26 156.0(6) . .
O39 W2 O26 88.3(6) . .
O30 W2 O26 86.9(6) . .
O5 W2 O1 169.6(6) . .
O21 W2 O1 85.7(5) . .
O39 W2 O1 73.7(5) . .
O30 W2 O1 85.1(5) . .
O26 W2 O1 71.0(5) . .
O13 W3 O29 98.9(7) . .
O13 W3 O40 102.2(7) . .
O29 W3 O40 158.8(6) . .
O13 W3 O23 100.4(7) . .
O29 W3 O23 88.0(6) . .
O40 W3 O23 90.5(6) . .
O13 W3 O21 101.3(7) . .
O29 W3 O21 89.5(6) . .
O40 W3 O21 84.0(6) . .
O23 W3 O21 158.3(5) . .
O13 W3 O3 170.1(6) . .
O29 W3 O3 73.3(5) . .
O40 W3 O3 86.0(5) . .
O23 W3 O3 73.6(5) . .
O21 W3 O3 85.0(5) . .
O8 W4 O26 101.4(7) . .
O8 W4 O17 100.6(7) . .
O26 W4 O17 157.8(6) . .
O8 W4 O35 101.3(7) . .
O26 W4 O35 88.6(6) . .
O17 W4 O35 85.0(6) . .
O8 W4 O34 100.8(7) . .
O26 W4 O34 88.1(6) . .
O17 W4 O34 89.8(6) . .
O35 W4 O34 157.9(6) . .
O8 W4 O1 170.9(7) . .
O26 W4 O1 72.7(6) . .
O17 W4 O1 85.6(6) . .
O35 W4 O1 85.8(5) . .
O34 W4 O1 72.4(5) . .
O19 W5 O24 100.2(7) . .
O19 W5 O35 101.2(7) . .
O24 W5 O35 158.6(6) . .
O19 W5 O20 100.6(7) . .
O24 W5 O20 89.4(6) . .
O35 W5 O20 86.8(6) . .
O19 W5 O14 100.8(7) . .
O24 W5 O14 88.2(6) . .
O35 W5 O14 87.7(6) . .
O20 W5 O14 158.6(6) . .
O19 W5 O2 171.7(6) . .
O24 W5 O2 73.7(6) . .
O35 W5 O2 85.0(5) . .
O20 W5 O2 85.1(5) . .
O14 W5 O2 73.9(5) . .
O32 W6 O38 102.8(6) . .
O32 W6 O37 103.4(7) . .
O38 W6 O37 86.5(6) . .
O32 W6 O34 98.6(7) . .
O38 W6 O34 89.0(6) . .
O37 W6 O34 157.9(6) . .
O32 W6 O39 98.8(6) . .
O38 W6 O39 158.4(6) . .
O37 W6 O39 89.6(6) . .
O34 W6 O39 86.7(6) . .
O32 W6 O1 168.1(6) . .
O38 W6 O1 84.9(5) . .
O37 W6 O1 85.9(6) . .
O34 W6 O1 72.2(5) . .
O39 W6 O1 73.6(5) . .
O18 W7 O37 101.5(7) . .
O18 W7 O27 100.5(7) . .
O37 W7 O27 157.9(6) . .
O18 W7 O29 100.9(7) . .
O37 W7 O29 89.6(6) . .
O27 W7 O29 87.8(6) . .
O18 W7 O25 102.6(6) . .
O37 W7 O25 86.1(6) . .
O27 W7 O25 87.6(6) . .
O29 W7 O25 156.5(6) . .
O18 W7 O3 170.8(7) . .
O37 W7 O3 85.0(6) . .
O27 W7 O3 73.4(5) . .
O29 W7 O3 72.3(5) . .
O25 W7 O3 84.3(5) . .
O9 W8 O22 101.3(7) . .
O9 W8 O17 100.5(7) . .
O22 W8 O17 91.1(6) . .
O9 W8 O20 101.8(7) . .
O22 W8 O20 156.8(6) . .
O17 W8 O20 85.8(6) . .
O9 W8 O28 101.1(7) . .
O22 W8 O28 89.6(6) . .
O17 W8 O28 157.9(6) . .
O20 W8 O28 85.0(6) . .
O9 W8 O4 172.4(7) . .
O22 W8 O4 73.9(5) . .
O17 W8 O4 85.6(6) . .
O20 W8 O4 83.0(6) . .
O28 W8 O4 73.3(5) . .
O6 W9 O33 104.2(7) . .
O6 W9 O10 99.7(8) . .
O33 W9 O10 92.1(7) . .
O6 W9 O24 98.9(7) . .
O33 W9 O24 156.6(6) . .
O10 W9 O24 87.5(6) . .
O6 W9 O12 103.1(7) . .
O33 W9 O12 85.4(6) . .
O10 W9 O12 157.0(6) . .
O24 W9 O12 85.9(6) . .
O6 W9 O2 168.3(7) . .
O33 W9 O2 85.7(5) . .
O10 W9 O2 73.2(6) . .
O24 W9 O2 71.8(5) . .
O12 W9 O2 83.8(5) . .
O11 W10 O25 101.2(7) . .
O11 W10 O38 102.9(7) . .
O25 W10 O38 86.8(6) . .
O11 W10 O31 99.7(7) . .
O25 W10 O31 89.9(6) . .
O38 W10 O31 157.3(6) . .
O11 W10 O22 100.9(7) . .
O25 W10 O22 157.8(6) . .
O38 W10 O22 89.1(6) . .
O31 W10 O22 85.5(6) . .
O11 W10 O4 169.8(7) . .
O25 W10 O4 84.7(5) . .
O38 W10 O4 85.6(5) . .
O31 W10 O4 71.8(5) . .
O22 W10 O4 73.3(5) . .
O16 W11 O36 101.2(7) . .
O16 W11 O27 99.7(7) . .
O36 W11 O27 89.5(6) . .
O16 W11 O33 102.7(7) . .
O36 W11 O33 86.2(6) . .
O27 W11 O33 157.7(6) . .
O16 W11 O23 100.8(7) . .
O36 W11 O23 158.0(6) . .
O27 W11 O23 88.9(6) . .
O33 W11 O23 87.0(6) . .
O16 W11 O3 170.6(7) . .
O36 W11 O3 85.4(5) . .
O27 W11 O3 73.5(5) . .
O33 W11 O3 84.4(5) . .
O23 W11 O3 73.1(5) . .
O15 W12 O12 102.0(6) . .
O15 W12 O36 99.7(6) . .
O12 W12 O36 87.6(6) . .
O15 W12 O31 98.2(6) . .
O12 W12 O31 159.8(6) . .
O36 W12 O31 89.2(6) . .
O15 W12 O28 100.0(7) . .
O12 W12 O28 89.3(6) . .
O36 W12 O28 160.2(6) . .
O31 W12 O28 86.9(6) . .
O15 W12 O4 169.7(6) . .
O12 W12 O4 87.0(5) . .
O36 W12 O4 85.3(5) . .
O31 W12 O4 72.8(5) . .
O28 W12 O4 75.0(5) . .
O2 Si1 O1 109.7(8) . .
O2 Si1 O3 109.9(7) . .
O1 Si1 O3 109.7(8) . .
O2 Si1 O4 109.1(8) . .
O1 Si1 O4 109.2(7) . .
O3 Si1 O4 109.2(7) . .
N7 Cu1 N1 91.6(7) . .
N7 Cu1 N5 92.0(7) . .
N1 Cu1 N5 171.7(7) . .
N7 Cu1 N3 178.1(7) . .
N1 Cu1 N3 86.8(6) . .
N5 Cu1 N3 89.7(7) . .
O42 Si2 O42 180(2) 2_766 .
O42 Si2 O41 67.3(14) 2_766 2_766
O42 Si2 O41 112.7(14) . 2_766
O42 Si2 O41 112.7(14) 2_766 .
O42 Si2 O41 67.3(14) . .
O41 Si2 O41 180(2) 2_766 .
O42 Si2 O43 70.0(14) 2_766 2_766
O42 Si2 O43 110.0(14) . 2_766
O41 Si2 O43 111.5(13) 2_766 2_766
O41 Si2 O43 68.5(13) . 2_766
O42 Si2 O43 110.0(14) 2_766 .
O42 Si2 O43 70.0(14) . .
O41 Si2 O43 68.5(13) 2_766 .
O41 Si2 O43 111.5(13) . .
O43 Si2 O43 180.0(18) 2_766 .
O42 Si2 O44 106.6(14) 2_766 2_766
O42 Si2 O44 73.4(14) . 2_766
O41 Si2 O44 70.7(13) 2_766 2_766
O41 Si2 O44 109.3(13) . 2_766
O43 Si2 O44 73.6(14) 2_766 2_766
O43 Si2 O44 106.4(14) . 2_766
O42 Si2 O44 73.4(14) 2_766 .
O42 Si2 O44 106.6(14) . .
O41 Si2 O44 109.3(13) 2_766 .
O41 Si2 O44 70.7(13) . .
O43 Si2 O44 106.4(14) 2_766 .
O43 Si2 O44 73.6(14) . .
O44 Si2 O44 180.0(14) 2_766 .
Si1 O1 W4 124.7(8) . .
Si1 O1 W6 124.3(8) . .
W4 O1 W6 92.5(5) . .
Si1 O1 W2 123.2(7) . .
W4 O1 W2 91.6(5) . .
W6 O1 W2 90.8(5) . .
Si1 O2 W5 125.1(7) . .
Si1 O2 W1 123.7(8) . .
W5 O2 W1 91.6(4) . .
Si1 O2 W9 124.5(7) . .
W5 O2 W9 91.6(5) . .
W1 O2 W9 90.3(4) . .
Si1 O3 W3 124.8(7) . .
Si1 O3 W7 124.4(7) . .
W3 O3 W7 91.6(5) . .
Si1 O3 W11 124.0(8) . .
W3 O3 W11 91.6(5) . .
W7 O3 W11 90.5(5) . .
Si1 O4 W12 124.6(7) . .
Si1 O4 W10 123.9(8) . .
W12 O4 W10 92.5(4) . .
Si1 O4 W8 124.2(7) . .
W12 O4 W8 91.4(4) . .
W10 O4 W8 90.5(4) . .
W9 O10 W1 123.5(7) . .
W12 O12 W9 148.7(8) . .
W5 O14 W1 121.9(8) . .
W8 O17 W4 152.3(8) . .
W5 O20 W8 150.0(9) . .
W2 O21 W3 151.8(8) . .
W8 O22 W10 122.3(7) . .
W11 O23 W3 121.6(7) . .
W5 O24 W9 122.9(8) . .
W10 O25 W7 150.7(8) . .
W4 O26 W2 124.6(7) . .
W11 O27 W7 122.7(7) . .
W12 O28 W8 120.2(8) . .
W3 O29 W7 122.8(7) . .
W1 O30 W2 151.4(8) . .
W12 O31 W10 122.9(7) . .
W9 O33 W11 152.5(7) . .
W6 O34 W4 122.9(7) . .
W4 O35 W5 150.3(8) . .
W11 O36 W12 150.1(8) . .
W6 O37 W7 150.9(8) . .
W6 O38 W10 150.5(8) . .
W2 O39 W6 122.0(7) . .
W1 O40 W3 151.5(8) . .
C10 N1 C1 118.4(18) . .
C10 N1 Cu1 117.0(15) . .
C1 N1 Cu1 123.8(13) . .
C6 N2 C7 124(2) . .
C11 N3 C20 119.6(18) . .
C11 N3 Cu1 121.9(14) . .
C20 N3 Cu1 112.6(13) . .
C16 N4 C17 121(2) . .
C21 N5 C30 119.1(19) . .
C21 N5 Cu1 119.8(15) . .
C30 N5 Cu1 117.7(14) . .
C27 N6 C26 119(3) . .
C35 N7 C31 117.5(18) . .
C35 N7 Cu1 122.7(14) . .
C31 N7 Cu1 119.8(15) . .
C45 N8 C36 113(3) . .
C42 N9 C41 117(3) . .
N1 C1 C2 122.2(19) . .
C1 C2 C3 120(2) . .
C9 C3 C2 117(2) . .
C9 C3 C4 120.8(19) . .
C2 C3 C4 122(2) . .
C8 C4 C5 118(2) . .
C8 C4 C3 124(2) . .
C5 C4 C3 118(2) . .
C6 C5 C4 121(3) . .
N2 C6 C5 117(2) . .
C8 C7 N2 117(2) . .
C7 C8 C4 123(2) . .
C10 C9 C3 120(2) . .
N1 C10 C9 122(2) . .
N3 C11 C12 123.7(19) . .
C11 C12 C13 120(2) . .
C19 C13 C12 114.5(19) . .
C19 C13 C14 121.9(19) . .
C12 C13 C14 123.1(19) . .
C18 C14 C15 119(2) . .
C18 C14 C13 121(2) . .
C15 C14 C13 120(2) . .
C16 C15 C14 116(2) . .
N4 C16 C15 124(3) . .
C18 C17 N4 120(2) . .
C17 C18 C14 121(3) . .
C13 C19 C20 124(2) . .
N3 C20 C19 118(2) . .
N5 C21 C22 126(2) . .
C21 C22 C23 116(2) . .
C29 C23 C22 117(2) . .
C29 C23 C24 124(2) . .
C22 C23 C24 119(2) . .
C28 C24 C25 116(3) . .
C28 C24 C23 124(2) . .
C25 C24 C23 120(3) . .
C26 C25 C24 121(4) . .
N6 C26 C25 120(3) . .
N6 C27 C28 124(3) . .
C27 C28 C24 121(3) . .
C30 C29 C23 122(2) . .
C29 C30 N5 120(2) . .
C32 C31 N7 120(2) . .
C31 C32 C33 122(2) . .
C34 C33 C32 116.9(19) . .
C34 C33 C33 123(2) . 2_765
C32 C33 C33 121(2) . 2_765
C33 C34 C35 120(2) . .
N7 C35 C34 123(2) . .
C37 C36 N8 125(4) . .
C38 C37 C36 121(3) . .
C37 C38 C44 118(3) . .
C37 C38 C39 122(3) . .
C44 C38 C39 120(3) . .
C40 C39 C43 113(3) . .
C40 C39 C38 123(3) . .
C43 C39 C38 123(3) . .
C41 C40 C39 123(4) . .
C40 C41 N9 123(3) . .
N9 C42 C43 122(4) . .
C42 C43 C39 122(3) . .
C38 C44 C45 116(3) . .
N8 C45 C44 126(3) . .
O61 W13 O58 100.8(11) . .
O61 W13 O56 101.5(11) . .
O58 W13 O56 157.7(11) . .
O61 W13 O50 102.5(9) . .
O58 W13 O50 89.6(9) . .
O56 W13 O50 85.9(9) . .
O61 W13 O46 99.6(9) . .
O58 W13 O46 88.9(10) . .
O56 W13 O46 87.2(8) . .
O50 W13 O46 157.7(9) . .
O61 W13 O43 156.5(10) . .
O58 W13 O43 94.8(11) . .
O56 W13 O43 63.9(10) . .
O50 W13 O43 95.0(9) . .
O46 W13 O43 63.0(9) . .
O61 W13 O42 158.3(10) . .
O58 W13 O42 66.1(10) . .
O56 W13 O42 92.6(11) . .
O50 W13 O42 61.9(9) . .
O46 W13 O42 97.4(9) . .
O43 W13 O42 45.2(9) . .
O53 W14 O47 102.0(11) . .
O53 W14 O49 103.3(12) . .
O47 W14 O49 89.3(9) . .
O53 W14 O46 98.9(10) . 2_766
O47 W14 O46 158.9(11) . 2_766
O49 W14 O46 88.6(9) . 2_766
O53 W14 O51 99.6(13) . 2_766
O47 W14 O51 86.2(9) . 2_766
O49 W14 O51 157.1(12) . 2_766
O46 W14 O51 87.6(9) 2_766 2_766
O53 W14 O41 161.0(11) . .
O47 W14 O41 64.1(10) . .
O49 W14 O41 65.4(10) . .
O46 W14 O41 96.1(9) 2_766 .
O51 W14 O41 92.6(11) 2_766 .
O53 W14 O43 154.2(11) . 2_766
O47 W14 O43 96.4(11) . 2_766
O49 W14 O43 94.8(11) . 2_766
O46 W14 O43 62.9(9) 2_766 2_766
O51 W14 O43 63.5(10) 2_766 2_766
O41 W14 O43 44.8(9) . 2_766
O59 W15 O50 100.6(9) . .
O59 W15 O55 100.9(11) . .
O50 W15 O55 87.7(10) . .
O59 W15 O52 99.0(10) . .
O50 W15 O52 88.3(10) . .
O55 W15 O52 160.1(10) . .
O59 W15 O47 101.3(10) . .
O50 W15 O47 158.1(11) . .
O55 W15 O47 87.5(9) . .
O52 W15 O47 89.0(9) . .
O59 W15 O42 158.5(11) . .
O50 W15 O42 64.0(10) . .
O55 W15 O42 93.7(11) . .
O52 W15 O42 67.2(10) . .
O47 W15 O42 95.0(11) . .
O59 W15 O41 157.9(10) . .
O50 W15 O41 95.3(9) . .
O55 W15 O41 64.3(10) . .
O52 W15 O41 96.7(9) . .
O47 W15 O41 63.4(10) . .
O42 W15 O41 43.6(10) . .
O57 W16 O54 102.8(10) . .
O57 W16 O45 100.4(11) . .
O54 W16 O45 88.6(10) . .
O57 W16 O52 99.6(10) . .
O54 W16 O52 89.7(10) . .
O45 W16 O52 159.8(10) . .
O57 W16 O58 101.0(10) . .
O54 W16 O58 156.2(11) . .
O45 W16 O58 86.3(11) . .
O52 W16 O58 87.1(9) . .
O57 W16 O44 155.5(10) . 2_766
O54 W16 O44 62.6(10) . 2_766
O45 W16 O44 61.8(10) . 2_766
O52 W16 O44 99.8(9) . 2_766
O58 W16 O44 94.8(11) . 2_766
O57 W16 O42 156.8(10) . .
O54 W16 O42 93.9(10) . .
O45 W16 O42 96.0(10) . .
O52 W16 O42 64.0(9) . .
O58 W16 O42 63.7(10) . .
O44 W16 O42 47.6(9) 2_766 .
O62 W17 O54 101.0(9) . 2_766
O62 W17 O51 98.3(9) . .
O54 W17 O51 85.2(10) 2_766 .
O62 W17 O48 104.3(9) . .
O54 W17 O48 87.9(10) 2_766 .
O51 W17 O48 157.2(11) . .
O62 W17 O56 101.4(9) . .
O54 W17 O56 157.6(10) 2_766 .
O51 W17 O56 90.6(8) . .
O48 W17 O56 87.5(10) . .
O62 W17 O44 156.9(9) . .
O54 W17 O44 62.9(10) 2_766 .
O51 W17 O44 96.7(10) . .
O48 W17 O44 61.0(10) . .
O56 W17 O44 95.9(10) . .
O62 W17 O43 153.8(9) . .
O54 W17 O43 96.1(10) 2_766 .
O51 W17 O43 63.3(9) . .
O48 W17 O43 96.0(10) . .
O56 W17 O43 62.6(9) . .
O44 W17 O43 49.2(10) . .
O60 W18 O48 101.3(10) . .
O60 W18 O45 99.8(11) . 2_766
O48 W18 O45 88.8(11) . 2_766
O60 W18 O55 101.5(10) . .
O48 W18 O55 88.8(10) . .
O45 W18 O55 158.6(11) 2_766 .
O60 W18 O49 100.5(10) . .
O48 W18 O49 158.2(11) . .
O45 W18 O49 87.6(10) 2_766 .
O55 W18 O49 86.7(9) . .
O60 W18 O44 155.4(10) . .
O48 W18 O44 62.6(10) . .
O45 W18 O44 63.5(11) 2_766 .
O55 W18 O44 96.8(10) . .
O49 W18 O44 96.7(10) . .
O60 W18 O41 157.1(9) . .
O48 W18 O41 95.4(10) . .
O45 W18 O41 96.1(10) 2_766 .
O55 W18 O41 63.0(9) . .
O49 W18 O41 63.6(9) . .
O44 W18 O41 47.5(9) . .
Si2 O41 O42 55.6(12) . .
Si2 O41 O43 56.3(12) . 2_766
O42 O41 O43 94.2(18) . 2_766
Si2 O41 W14 124.3(14) . .
O42 O41 W14 134.1(17) . .
O43 O41 W14 68.0(12) 2_766 .
Si2 O41 W15 122.6(15) . .
O42 O41 W15 67.1(12) . .
O43 O41 W15 134.3(16) 2_766 .
W14 O41 W15 94.9(9) . .
Si2 O41 W18 119.5(13) . .
O42 O41 W18 127.4(16) . .
O43 O41 W18 128.2(16) 2_766 .
W14 O41 W18 94.1(10) . .
W15 O41 W18 93.7(9) . .
Si2 O42 O41 57.1(13) . .
Si2 O42 W15 126.4(16) . .
O41 O42 W15 69.3(12) . .
Si2 O42 W13 122.3(15) . .
O41 O42 W13 135.6(18) . .
W15 O42 W13 94.8(10) . .
Si2 O42 W16 119.3(15) . .
O41 O42 W16 128.8(17) . .
W15 O42 W16 93.5(10) . .
W13 O42 W16 92.0(10) . .
Si2 O43 O41 55.2(12) . 2_766
Si2 O43 W13 122.5(13) . .
O41 O43 W13 134.0(17) 2_766 .
Si2 O43 W14 122.4(14) . 2_766
O41 O43 W14 67.2(11) 2_766 2_766
W13 O43 W14 96.8(10) . 2_766
Si2 O43 W17 119.3(15) . .
O41 O43 W17 128.3(16) 2_766 .
W13 O43 W17 94.4(10) . .
W14 O43 W17 94.6(9) 2_766 .
Si2 O44 W18 122.3(13) . .
Si2 O44 W16 119.7(13) . 2_766
W18 O44 W16 98.2(11) . 2_766
Si2 O44 W17 117.9(14) . .
W18 O44 W17 97.2(10) . .
W16 O44 W17 96.1(10) 2_766 .
W14 O47 W15 137.0(15) . .
W17 O48 W18 139.0(14) . .
W14 O49 W18 136.5(14) . .
W15 O50 W13 138.3(13) . .
W15 O52 W16 135.2(12) . .
W15 O55 W18 138.9(13) . .
W13 O56 W17 138.6(12) . .
W13 O58 W16 137.8(13) . .
W14 O46 W13 137.2(12) 2_766 .
W17 O54 W16 138.3(13) 2_766 .
W18 O45 W16 136.1(15) 2_766 .
W17 O51 W14 138.0(13) . 2_766

loop_
_geom_bond_atom_site_label_1
_geom_bond_atom_site_label_2
_geom_bond_distance
_geom_bond_site_symmetry_2
W1 O7 1.702(14) .
W1 O30 1.891(14) .
W1 O40 1.900(14) .
W1 O10 1.920(16) .
W1 O14 1.924(15) .
W1 O2 2.372(13) .
W2 O5 1.696(14) .
W2 O21 1.872(13) .
W2 O39 1.904(14) .
W2 O30 1.912(14) .
W2 O26 1.925(16) .
W2 O1 2.380(13) .
W3 O13 1.706(13) .
W3 O29 1.906(15) .
W3 O40 1.921(14) .
W3 O23 1.935(14) .
W3 O21 1.941(14) .
W3 O3 2.332(13) .
W4 O8 1.721(17) .
W4 O26 1.890(15) .
W4 O17 1.909(15) .
W4 O35 1.916(14) .
W4 O34 1.934(14) .
W4 O1 2.329(14) .
W5 O19 1.709(17) .
W5 O24 1.900(14) .
W5 O35 1.916(14) .
W5 O20 1.921(15) .
W5 O14 1.921(13) .
W5 O2 2.317(14) .
W6 O32 1.721(15) .
W6 O38 1.901(14) .
W6 O37 1.901(14) .
W6 O34 1.915(14) .
W6 O39 1.949(14) .
W6 O1 2.352(14) .
W7 O18 1.681(16) .
W7 O37 1.907(14) .
W7 O27 1.916(15) .
W7 O29 1.927(13) .
W7 O25 1.932(13) .
W7 O3 2.362(14) .
W8 O9 1.721(14) .
W8 O22 1.886(15) .
W8 O17 1.904(14) .
W8 O20 1.925(15) .
W8 O28 1.945(15) .
W8 O4 2.371(12) .
W9 O6 1.704(16) .
W9 O33 1.889(14) .
W9 O10 1.898(15) .
W9 O24 1.929(15) .
W9 O12 1.983(12) .
W9 O2 2.374(14) .
W10 O11 1.702(15) .
W10 O25 1.889(13) .
W10 O38 1.906(14) .
W10 O31 1.926(14) .
W10 O22 1.947(15) .
W10 O4 2.355(13) .
W11 O16 1.695(15) .
W11 O36 1.901(14) .
W11 O27 1.908(15) .
W11 O33 1.917(14) .
W11 O23 1.923(13) .
W11 O3 2.364(13) .
W12 O15 1.713(14) .
W12 O12 1.878(13) .
W12 O36 1.906(15) .
W12 O31 1.914(13) .
W12 O28 1.926(15) .
W12 O4 2.317(13) .
Si1 O2 1.618(14) .
Si1 O1 1.622(14) .
Si1 O3 1.632(14) .
Si1 O4 1.632(13) .
Cu1 N7 1.989(16) .
Cu1 N1 2.026(16) .
Cu1 N5 2.043(17) .
Cu1 N3 2.048(16) .
Si2 O42 1.58(3) 2_766
Si2 O42 1.58(3) .
Si2 O41 1.61(3) 2_766
Si2 O41 1.61(3) .
Si2 O43 1.63(3) 2_766
Si2 O43 1.63(3) .
Si2 O44 1.70(3) 2_766
Si2 O44 1.70(3) .
N1 C10 1.34(3) .
N1 C1 1.34(2) .
N2 C6 1.32(4) .
N2 C7 1.37(3) .
N3 C11 1.33(3) .
N3 C20 1.34(3) .
N4 C16 1.31(4) .
N4 C17 1.33(3) .
N5 C21 1.28(3) .
N5 C30 1.36(3) .
N6 C27 1.29(4) .
N6 C26 1.35(4) .
N7 C35 1.31(3) .
N7 C31 1.41(3) .
N8 C45 1.27(5) .
N8 C36 1.38(5) .
N9 C42 1.28(5) .
N9 C41 1.32(5) .
C1 C2 1.36(3) .
C2 C3 1.40(3) .
C3 C9 1.37(3) .
C3 C4 1.52(3) .
C4 C8 1.34(3) .
C4 C5 1.38(3) .
C5 C6 1.38(4) .
C7 C8 1.33(4) .
C9 C10 1.37(3) .
C11 C12 1.33(3) .
C12 C13 1.44(3) .
C13 C19 1.35(3) .
C13 C14 1.47(3) .
C14 C18 1.36(3) .
C14 C15 1.43(3) .
C15 C16 1.34(4) .
C17 C18 1.32(3) .
C19 C20 1.39(3) .
C21 C22 1.37(3) .
C22 C23 1.41(3) .
C23 C29 1.38(3) .
C23 C24 1.48(3) .
C24 C28 1.37(4) .
C24 C25 1.37(4) .
C25 C26 1.36(5) .
C27 C28 1.32(3) .
C29 C30 1.35(3) .
C31 C32 1.33(3) .
C32 C33 1.39(3) .
C33 C34 1.36(3) .
C33 C33 1.54(4) 2_765
C34 C35 1.38(3) .
C36 C37 1.35(5) .
C37 C38 1.32(4) .
C38 C44 1.39(4) .
C38 C39 1.49(4) .
C39 C40 1.36(3) .
C39 C43 1.38(5) .
C40 C41 1.32(5) .
C42 C43 1.37(5) .
C44 C45 1.44(4) .
W13 O61 1.686(16) .
W13 O58 1.857(18) .
W13 O56 1.87(2) .
W13 O50 1.92(2) .
W13 O46 1.93(2) .
W13 O43 2.37(3) .
W13 O42 2.42(3) .
W14 O53 1.664(18) .
W14 O47 1.88(2) .
W14 O49 1.886(19) .
W14 O46 1.90(2) 2_766
W14 O51 1.914(18) 2_766
W14 O41 2.38(3) .
W14 O43 2.39(3) 2_766
W15 O59 1.693(16) .
W15 O50 1.85(2) .
W15 O55 1.88(2) .
W15 O52 1.90(2) .
W15 O47 1.90(2) .
W15 O42 2.36(3) .
W15 O41 2.39(3) .
W16 O57 1.663(18) .
W16 O54 1.91(2) .
W16 O45 1.92(3) .
W16 O52 1.92(2) .
W16 O58 1.927(19) .
W16 O44 2.37(3) 2_766
W16 O42 2.49(3) .
W17 O62 1.702(15) .
W17 O54 1.87(2) 2_766
W17 O51 1.87(2) .
W17 O48 1.87(2) .
W17 O56 1.89(2) .
W17 O44 2.38(3) .
W17 O43 2.42(3) .
W18 O60 1.652(17) .
W18 O48 1.88(2) .
W18 O45 1.89(3) 2_766
W18 O55 1.89(2) .
W18 O49 1.92(2) .
W18 O44 2.30(3) .
W18 O41 2.44(3) .
O41 O42 1.77(4) .
O41 O43 1.82(4) 2_766
O43 O41 1.82(4) 2_766
O43 W14 2.39(2) 2_766
O44 W16 2.37(3) 2_766
O46 W14 1.90(2) 2_766
O54 W17 1.87(2) 2_766
O45 W18 1.89(3) 2_766
O51 W14 1.914(18) 2_766
